data_7061626
loop_
_publ_author_name
'You, Xiuli'
'Rao, Wenjun'
'Han, Keke'
'Wang, Lingyu'
'Zhang, Mengxia'
'Wei, Zhenhong'

_publ_section_title
;
 Two quasi-spherical molecules [1,4-diazabicyclo(3.2.2)nonane]X (X = ClO4,
 ReO4) exhibit switchable phase transition, dielectric and
 second-harmonic-generation properties
;
_journal_issue 30
_journal_name_full 'New Journal of Chemistry'
_journal_page_first 14404
_journal_page_last 14409
_journal_paper_doi 10.1039/D2NJ02531K
_journal_volume 46
_journal_year 2022
_chemical_absolute_configuration unk
_chemical_formula_moiety 'C7 H15 N2, Cl O4'
_chemical_formula_sum 'C7 H15 Cl N2 O4'
_chemical_formula_weight 226.66
_space_group_crystal_system triclinic
_space_group_IT_number 1
_space_group_name_Hall 'P 1'
_space_group_name_H-M_alt 'P 1'
_atom_sites_solution_hydrogens geom
_atom_sites_solution_primary direct
_atom_sites_solution_secondary difmap
_audit_creation_date 2021-08-09
_audit_creation_method
;
Olex2 1.3
(compiled 2020.11.12 svn.r5f609507 for OlexSys, GUI svn.r6272)
;
_audit_update_record
;
2021-08-17 deposited with the CCDC.	2022-06-28 downloaded from the CCDC.
;
_cell_angle_alpha 77.838(3)
_cell_angle_beta 88.700(3)
_cell_angle_gamma 81.931(3)
_cell_formula_units_Z 2
_cell_length_a 6.7331(3)
_cell_length_b 8.6522(3)
_cell_length_c 8.8761(3)
_cell_measurement_reflns_used 4598
_cell_measurement_temperature 293(2)
_cell_measurement_theta_max 27.1500
_cell_measurement_theta_min 2.3740
_cell_volume 500.46(3)
_computing_molecular_graphics 'Olex2 1.3 (Dolomanov et al., 2009)'
_computing_publication_material 'Olex2 1.3 (Dolomanov et al., 2009)'
_computing_structure_refinement 'XL  (Sheldrick, 2008)'
_computing_structure_solution 'SHELXS-97 (Sheldrick, 1990)'
_diffrn_ambient_temperature 298
_diffrn_measured_fraction_theta_full 0.999
_diffrn_measured_fraction_theta_max 0.999
_diffrn_measurement_device_type 'multiwire proportional'
_diffrn_measurement_method 'phi and omega scans'
_diffrn_radiation_monochromator graphite
_diffrn_radiation_type MoK\a
_diffrn_radiation_wavelength 0.71073
_diffrn_reflns_av_R_equivalents 0.0218
_diffrn_reflns_av_unetI/netI 0.0306
_diffrn_reflns_limit_h_max 7
_diffrn_reflns_limit_h_min -7
_diffrn_reflns_limit_k_max 10
_diffrn_reflns_limit_k_min -9
_diffrn_reflns_limit_l_max 10
_diffrn_reflns_limit_l_min -10
_diffrn_reflns_number 5249
_diffrn_reflns_theta_full 24.99
_diffrn_reflns_theta_max 24.99
_diffrn_reflns_theta_min 2.35
_diffrn_source 'fine-focus sealed tube'
_exptl_absorpt_coefficient_mu 0.374
_exptl_absorpt_correction_type none
_exptl_crystal_colour colorless
_exptl_crystal_density_diffrn 1.504
_exptl_crystal_density_method 'not measured'
_exptl_crystal_description block
_exptl_crystal_F_000 240
_exptl_crystal_size_max 0.2
_exptl_crystal_size_mid 0.2
_exptl_crystal_size_min 0.2
_refine_diff_density_max 0.396
_refine_diff_density_min -0.273
_refine_diff_density_rms 0.053
_refine_ls_abs_structure_details 'Flack H D (1983), Acta Cryst. A39, 876-881'
_refine_ls_abs_structure_Flack 0.23(13)
_refine_ls_extinction_method none
_refine_ls_goodness_of_fit_ref 1.274
_refine_ls_hydrogen_treatment mixed
_refine_ls_matrix_type full
_refine_ls_number_parameters 268
_refine_ls_number_reflns 2899
_refine_ls_number_restraints 6
_refine_ls_restrained_S_all 1.276
_refine_ls_R_factor_all 0.0716
_refine_ls_R_factor_gt 0.0628
_refine_ls_shift/su_max 0.000
_refine_ls_shift/su_mean 0.000
_refine_ls_structure_factor_coef Fsqd
_refine_ls_weighting_details 'calc w=1/[\s^2^(Fo^2^)+(0.1009P)^2^+0.0357P] where P=(Fo^2^+2Fc^2^)/3'
_refine_ls_weighting_scheme calc
_refine_ls_wR_factor_gt 0.1660
_refine_ls_wR_factor_ref 0.1762
_reflns_number_gt 2420
_reflns_number_total 3508
_reflns_threshold_expression >2sigma(I)
_cod_data_source_file d2nj02531k2.cif
_cod_data_source_block t
_cod_depositor_comments 'Adding full bibliography for 7061626--7061629.cif.'
_cod_original_cell_volume 500.47(3)
_cod_database_code 7061626
_olex2_refinement_description
;
1. Others
 Fixed Uiso: H2(0.052) H1A(0.052) H1B(0.052) H2A(0.052) H2B(0.052) H3A(0.064)
 H3B(0.064) H4A(0.053) H4B(0.053) H5(0.056) H6A(0.051) H6B(0.051) H7A(0.051)
 H7B(0.051) H8A(0.065) H8B(0.065) H9A(0.061) H9B(0.061) H10A(0.058) H10B(0.058)
 H11A(0.053) H11B(0.053) H12A(0.052) H12B(0.052) H13A(0.064) H13B(0.064)
 H14(0.05)
 Fixed X: H1A(-0.0757) H1B(0.1401) H2A(0.4011) H2B(0.3963) H3A(0.5528)
 H3B(0.4776) H4A(0.0539) H4B(0.24) H5(0.3611) H6A(0.0868) H6B(-0.0843) H7A(-
 0.0623) H7B(-0.1167) H8A(-0.3961) H8B(-0.3277) H9A(-0.2444) H9B(-0.2458)
 H10A(0.02) H10B(0.2356) H11A(-0.0809) H11B(0.1062) H12A(0.2501) H12B(0.0841)
 H13A(0.2739) H13B(0.2185) H14(-0.1999)
 Fixed Y: H1A(0.2467) H1B(0.2269) H2A(0.1917) H2B(0.3081) H3A(0.4517)
 H3B(0.371) H4A(0.6941) H4B(0.6449) H5(0.6561) H6A(0.4605) H6B(0.4942)
 H7A(0.4282) H7B(0.5189) H8A(-0.0542) H8B(0.0295) H9A(0.0946) H9B(0.209)
 H10A(0.1695) H10B(0.1471) H11A(-0.2549) H11B(-0.3071) H12A(-0.1009) H12B(-
 0.0695) H13A(-0.1215) H13B(-0.0286) H14(-0.2553)
 Fixed Z: H1A(0.8777) H1B(0.8083) H2A(0.9896) H2B(1.1037) H3A(0.919)
 H3B(0.7925) H4A(0.9104) H4B(1.0213) H5(0.7837) H6A(1.1528) H6B(1.0284)
 H7A(0.6444) H7B(0.7781) H8A(0.3137) H8B(0.4404) H9A(0.1305) H9B(0.2461)
 H10A(0.4219) H10B(0.3534) H11A(0.2128) H11B(0.3234) H12A(0.2068) H12B(0.0788)
 H13A(0.4544) H13B(0.5861) H14(0.458)
;
_olex2_submission_special_instructions 'No special instructions were received'

loop_
_space_group_symop_id
_space_group_symop_operation_xyz
1 'x, y, z'

loop_
_atom_site_label
_atom_site_type_symbol
_atom_site_fract_x
_atom_site_fract_y
_atom_site_fract_z
_atom_site_U_iso_or_equiv
_atom_site_adp_type
_atom_site_occupancy
_atom_site_symmetry_multiplicity
_atom_site_calc_flag
_atom_site_refinement_flags
_atom_site_disorder_assembly
_atom_site_disorder_group
Cl1 Cl 0.54305(18) 0.47838(15) 0.38927(15) 0.0529(5) Uani 1 1 d . . .
Cl2 Cl 0.61577(18) 0.91849(14) 0.84490(14) 0.0532(5) Uani 1 1 d . . .
O1 O 0.7457(12) 0.4120(13) 0.4173(14) 0.142(4) Uani 1 1 d . . .
O2 O 0.3823(13) 0.3880(12) 0.4132(12) 0.132(3) Uani 1 1 d . . .
O3 O 0.4940(11) 0.6148(8) 0.4564(12) 0.108(3) Uani 1 1 d . . .
O4 O 0.5323(16) 0.5386(17) 0.2293(9) 0.182(6) Uani 1 1 d . . .
O5 O 0.4426(15) 1.0018(14) 0.7858(13) 0.185(7) Uani 1 1 d . . .
O6 O 0.6040(18) 0.8946(12) 1.0011(10) 0.154(4) Uani 1 1 d . . .
O7 O 0.7509(16) 1.0195(10) 0.7907(12) 0.146(4) Uani 1 1 d . . .
O8 O 0.6563(11) 0.7934(9) 0.7710(10) 0.104(3) Uani 1 1 d . . .
N1 N 0.1307(9) 0.3198(7) 1.0009(7) 0.0366(13) Uani 1 1 d . . .
N2 N 0.1603(9) 0.5465(7) 0.6915(7) 0.0436(16) Uani 1 1 d D . .
H2 H 0.271(8) 0.511(7) 0.623(5) 0.052 Uiso 1 1 d D . .
C1 C 0.0439(13) 0.2979(8) 0.8538(8) 0.0434(18) Uani 1 1 d . . .
H1A H -0.0757 0.2467 0.8777 0.052 Uiso 1 1 calc R . .
H1B H 0.1401 0.2269 0.8083 0.052 Uiso 1 1 calc R . .
C2 C 0.3505(10) 0.2983(9) 1.0037(8) 0.0431(18) Uani 1 1 d . . .
H2A H 0.4011 0.1917 0.9896 0.052 Uiso 1 1 calc R . .
H2B H 0.3963 0.3081 1.1037 0.052 Uiso 1 1 calc R . .
C3 C 0.4354(10) 0.4202(10) 0.8788(10) 0.053(2) Uani 1 1 d . . .
H3A H 0.5528 0.4517 0.9190 0.064 Uiso 1 1 calc R . .
H3B H 0.4776 0.3710 0.7925 0.064 Uiso 1 1 calc R . .
C4 C 0.1581(12) 0.6071(8) 0.9520(9) 0.0439(18) Uani 1 1 d . . .
H4A H 0.0539 0.6941 0.9104 0.053 Uiso 1 1 calc R . .
H4B H 0.2400 0.6449 1.0213 0.053 Uiso 1 1 calc R . .
C5 C 0.2860(12) 0.5668(9) 0.8223(9) 0.0466(19) Uani 1 1 d D . .
H5 H 0.3611 0.6561 0.7837 0.056 Uiso 1 1 calc R . .
C6 C 0.0598(12) 0.4704(8) 1.0441(8) 0.0427(18) Uani 1 1 d . . .
H6A H 0.0868 0.4605 1.1528 0.051 Uiso 1 1 calc R . .
H6B H -0.0843 0.4942 1.0284 0.051 Uiso 1 1 calc R . .
C7 C -0.0103(12) 0.4528(8) 0.7363(9) 0.0428(19) Uani 1 1 d . . .
H7A H -0.0623 0.4282 0.6444 0.051 Uiso 1 1 calc R . .
H7B H -0.1167 0.5189 0.7781 0.051 Uiso 1 1 calc R . .
N3 N 0.0286(9) 0.0812(6) 0.2297(7) 0.0373(13) Uani 1 1 d . . .
N4 N 0.0062(10) -0.1486(8) 0.5419(7) 0.0444(15) Uani 1 1 d D . .
C8 C -0.2815(11) -0.0200(10) 0.3551(10) 0.054(2) Uani 1 1 d . . .
H8A H -0.3961 -0.0542 0.3137 0.065 Uiso 1 1 calc R . .
H8B H -0.3277 0.0295 0.4404 0.065 Uiso 1 1 calc R . .
C9 C -0.1964(11) 0.1028(9) 0.2303(10) 0.051(2) Uani 1 1 d . . .
H9A H -0.2444 0.0946 0.1305 0.061 Uiso 1 1 calc R . .
H9B H -0.2458 0.2090 0.2461 0.061 Uiso 1 1 calc R . .
C10 C 0.1148(13) 0.0975(9) 0.3765(10) 0.0480(19) Uani 1 1 d . . .
H10A H 0.0200 0.1695 0.4219 0.058 Uiso 1 1 calc R . .
H10B H 0.2356 0.1471 0.3534 0.058 Uiso 1 1 calc R . .
C11 C 0.0041(12) -0.2187(8) 0.2813(9) 0.0439(18) Uani 1 1 d . . .
H11A H -0.0809 -0.2549 0.2128 0.053 Uiso 1 1 calc R . .
H11B H 0.1062 -0.3071 0.3234 0.053 Uiso 1 1 calc R . .
C12 C 0.1066(12) -0.0778(8) 0.1879(9) 0.0431(18) Uani 1 1 d . . .
H12A H 0.2501 -0.1009 0.2068 0.052 Uiso 1 1 calc R . .
H12B H 0.0841 -0.0695 0.0788 0.052 Uiso 1 1 calc R . .
C13 C 0.1666(13) -0.0552(11) 0.4950(9) 0.053(2) Uani 1 1 d . . .
H13A H 0.2739 -0.1215 0.4544 0.064 Uiso 1 1 calc R . .
H13B H 0.2185 -0.0286 0.5861 0.064 Uiso 1 1 calc R . .
C14 C -0.1247(11) -0.1671(9) 0.4150(9) 0.0415(16) Uani 1 1 d . . .
H14 H -0.1999 -0.2553 0.4580 0.050 Uiso 1 1 calc R . .
H4C H -0.061(7) -0.092(6) 0.605(5) 0.024(11) Uiso 1 1 d . . .
H4D H 0.078(11) -0.259(6) 0.603(8) 0.069(18) Uiso 1 1 d D . .
H1 H 0.094(7) 0.237(6) 1.074(5) 0.037(12) Uiso 1 1 d . . .

loop_
_atom_site_aniso_label
_atom_site_aniso_U_11
_atom_site_aniso_U_22
_atom_site_aniso_U_33
_atom_site_aniso_U_23
_atom_site_aniso_U_13
_atom_site_aniso_U_12
Cl1 0.0464(10) 0.0590(13) 0.0594(12) -0.0289(9) -0.0067(8) -0.0026(9)
Cl2 0.0467(11) 0.0604(13) 0.0590(12) -0.0275(10) -0.0012(8) -0.0065(9)
O1 0.057(3) 0.172(8) 0.228(9) -0.142(7) -0.038(4) 0.039(4)
O2 0.100(5) 0.129(6) 0.200(9) -0.075(6) -0.024(5) -0.060(5)
O3 0.062(4) 0.076(4) 0.210(9) -0.086(5) 0.034(5) -0.016(3)
O4 0.149(8) 0.322(14) 0.053(4) 0.040(6) -0.041(4) -0.066(8)
O5 0.154(9) 0.203(9) 0.207(10) -0.140(9) -0.146(8) 0.116(8)
O6 0.240(12) 0.147(7) 0.086(6) -0.061(5) 0.014(6) -0.010(7)
O7 0.206(10) 0.099(6) 0.175(8) -0.079(6) 0.095(7) -0.103(6)
O8 0.083(5) 0.113(6) 0.155(7) -0.102(5) 0.055(5) -0.044(4)
N1 0.035(3) 0.034(3) 0.038(3) -0.002(2) -0.004(2) -0.004(2)
N2 0.041(4) 0.042(3) 0.045(4) -0.004(3) 0.007(3) -0.006(3)
C1 0.051(5) 0.040(4) 0.044(4) -0.014(3) -0.008(3) -0.014(3)
C2 0.036(4) 0.044(4) 0.047(4) -0.003(3) -0.010(3) -0.007(3)
C3 0.025(4) 0.066(5) 0.063(5) -0.004(4) 0.008(3) -0.001(3)
C4 0.052(4) 0.031(3) 0.050(4) -0.016(3) -0.015(3) 0.001(3)
C5 0.052(5) 0.040(4) 0.047(4) 0.002(3) 0.003(3) -0.020(3)
C6 0.052(5) 0.044(4) 0.032(4) -0.008(3) 0.008(3) -0.008(3)
C7 0.051(5) 0.028(3) 0.048(5) 0.001(3) -0.013(3) -0.011(3)
N3 0.042(3) 0.029(3) 0.041(3) -0.007(2) -0.001(3) -0.006(2)
N4 0.054(4) 0.049(4) 0.030(3) -0.005(3) -0.005(3) -0.011(3)
C8 0.038(4) 0.065(5) 0.059(5) -0.008(4) -0.007(4) -0.008(4)
C9 0.045(5) 0.040(4) 0.062(5) -0.009(4) -0.005(4) 0.010(3)
C10 0.049(5) 0.043(4) 0.055(5) -0.011(4) -0.005(4) -0.012(3)
C11 0.053(4) 0.033(4) 0.049(4) -0.010(3) 0.004(3) -0.015(3)
C12 0.044(4) 0.040(4) 0.045(4) -0.014(3) 0.000(3) 0.005(3)
C13 0.046(5) 0.076(6) 0.043(5) -0.020(4) -0.011(3) -0.015(4)
C14 0.030(4) 0.047(4) 0.047(4) -0.005(3) -0.004(3) -0.010(3)

loop_
_atom_type_symbol
_atom_type_description
_atom_type_scat_dispersion_real
_atom_type_scat_dispersion_imag
_atom_type_scat_source
C C 0.0033 0.0016 'International Tables Vol C Tables 4.2.6.8 and 6.1.1.4'
H H 0.0000 0.0000 'International Tables Vol C Tables 4.2.6.8 and 6.1.1.4'
N N 0.0061 0.0033 'International Tables Vol C Tables 4.2.6.8 and 6.1.1.4'
O O 0.0106 0.0060 'International Tables Vol C Tables 4.2.6.8 and 6.1.1.4'
Cl Cl 0.1484 0.1585 'International Tables Vol C Tables 4.2.6.8 and 6.1.1.4'

loop_
_geom_angle_atom_site_label_1
_geom_angle_atom_site_label_2
_geom_angle_atom_site_label_3
_geom_angle
_geom_angle_site_symmetry_1
_geom_angle_site_symmetry_3
_geom_angle_publ_flag
O1 Cl1 O2 123.8(7) . . ?
O1 Cl1 O3 111.0(5) . . ?
O2 Cl1 O3 108.7(5) . . ?
O4 Cl1 O1 104.4(7) . . ?
O4 Cl1 O2 101.9(6) . . ?
O4 Cl1 O3 105.1(8) . . ?
O5 Cl2 O6 107.9(7) . . ?
O5 Cl2 O7 102.6(8) . . ?
O5 Cl2 O8 106.4(6) . . ?
O6 Cl2 O7 110.6(7) . . ?
O6 Cl2 O8 121.7(6) . . ?
O7 Cl2 O8 106.0(5) . . ?
C1 N1 H1 104(3) . . ?
C2 N1 C1 113.6(6) . . ?
C2 N1 H1 106(3) . . ?
C6 N1 C1 115.2(6) . . ?
C6 N1 C2 107.9(6) . . ?
C6 N1 H1 110(3) . . ?
C5 N2 H2 99(3) . . ?
C7 N2 H2 121(3) . . ?
C7 N2 C5 115.9(6) . . ?
N1 C1 H1A 108.8 . . ?
N1 C1 H1B 108.8 . . ?
N1 C1 C7 113.7(6) . . ?
H1A C1 H1B 107.7 . . ?
C7 C1 H1A 108.8 . . ?
C7 C1 H1B 108.8 . . ?
N1 C2 H2A 109.2 . . ?
N1 C2 H2B 109.2 . . ?
N1 C2 C3 112.1(6) . . ?
H2A C2 H2B 107.9 . . ?
C3 C2 H2A 109.2 . . ?
C3 C2 H2B 109.2 . . ?
C2 C3 H3A 109.1 . . ?
C2 C3 H3B 109.1 . . ?
H3A C3 H3B 107.8 . . ?
C5 C3 C2 112.7(6) . . ?
C5 C3 H3A 109.1 . . ?
C5 C3 H3B 109.1 . . ?
H4A C4 H4B 107.5 . . ?
C5 C4 H4A 108.6 . . ?
C5 C4 H4B 108.6 . . ?
C5 C4 C6 114.8(6) . . ?
C6 C4 H4A 108.6 . . ?
C6 C4 H4B 108.6 . . ?
N2 C5 H5 107.9 . . ?
C3 C5 N2 111.4(7) . . ?
C3 C5 H5 107.9 . . ?
C4 C5 N2 111.3(7) . . ?
C4 C5 C3 110.4(6) . . ?
C4 C5 H5 107.9 . . ?
N1 C6 C4 112.5(6) . . ?
N1 C6 H6A 109.1 . . ?
N1 C6 H6B 109.1 . . ?
C4 C6 H6A 109.1 . . ?
C4 C6 H6B 109.1 . . ?
H6A C6 H6B 107.8 . . ?
N2 C7 C1 114.5(6) . . ?
N2 C7 H7A 108.6 . . ?
N2 C7 H7B 108.6 . . ?
C1 C7 H7A 108.6 . . ?
C1 C7 H7B 108.6 . . ?
H7A C7 H7B 107.6 . . ?
C9 N3 C12 109.3(6) . . ?
C10 N3 C9 112.6(6) . . ?
C10 N3 C12 112.2(6) . . ?
C13 N4 C14 115.7(6) . . ?
C13 N4 H4C 100(3) . . ?
C13 N4 H4D 105(4) . . ?
C14 N4 H4C 112(3) . . ?
C14 N4 H4D 112(5) . . ?
H4C N4 H4D 112(5) . . ?
H8A C8 H8B 107.9 . . ?
C9 C8 H8A 109.2 . . ?
C9 C8 H8B 109.2 . . ?
C9 C8 C14 112.1(6) . . ?
C14 C8 H8A 109.2 . . ?
C14 C8 H8B 109.2 . . ?
N3 C9 C8 112.9(6) . . ?
N3 C9 H9A 109.0 . . ?
N3 C9 H9B 109.0 . . ?
C8 C9 H9A 109.0 . . ?
C8 C9 H9B 109.0 . . ?
H9A C9 H9B 107.8 . . ?
N3 C10 H10A 108.3 . . ?
N3 C10 H10B 108.3 . . ?
N3 C10 C13 116.0(6) . . ?
H10A C10 H10B 107.4 . . ?
C13 C10 H10A 108.3 . . ?
C13 C10 H10B 108.3 . . ?
H11A C11 H11B 108.0 . . ?
C12 C11 H11A 109.4 . . ?
C12 C11 H11B 109.4 . . ?
C14 C11 H11A 109.4 . . ?
C14 C11 H11B 109.4 . . ?
C14 C11 C12 111.3(6) . . ?
N3 C12 C11 112.9(7) . . ?
N3 C12 H12A 109.0 . . ?
N3 C12 H12B 109.0 . . ?
C11 C12 H12A 109.0 . . ?
C11 C12 H12B 109.0 . . ?
H12A C12 H12B 107.8 . . ?
N4 C13 C10 116.6(6) . . ?
N4 C13 H13A 108.1 . . ?
N4 C13 H13B 108.1 . . ?
C10 C13 H13A 108.1 . . ?
C10 C13 H13B 108.1 . . ?
H13A C13 H13B 107.3 . . ?
N4 C14 C8 114.2(7) . . ?
N4 C14 C11 110.8(6) . . ?
N4 C14 H14 106.6 . . ?
C8 C14 C11 111.5(7) . . ?
C8 C14 H14 106.6 . . ?
C11 C14 H14 106.6 . . ?

loop_
_geom_bond_atom_site_label_1
_geom_bond_atom_site_label_2
_geom_bond_distance
_geom_bond_site_symmetry_2
_geom_bond_publ_flag
Cl1 O1 1.410(7) . ?
Cl1 O2 1.409(8) . ?
Cl1 O3 1.426(7) . ?
Cl1 O4 1.405(8) . ?
Cl2 O5 1.336(7) . ?
Cl2 O6 1.360(9) . ?
Cl2 O7 1.360(8) . ?
Cl2 O8 1.372(7) . ?
N1 C1 1.501(10) . ?
N1 C2 1.465(9) . ?
N1 C6 1.449(9) . ?
N1 H1 0.92(4) . ?
N2 H2 1.01(4) . ?
N2 C5 1.506(10) . ?
N2 C7 1.497(9) . ?
C1 H1A 0.9700 . ?
C1 H1B 0.9700 . ?
C1 C7 1.519(9) . ?
C2 H2A 0.9700 . ?
C2 H2B 0.9700 . ?
C2 C3 1.522(10) . ?
C3 H3A 0.9700 . ?
C3 H3B 0.9700 . ?
C3 C5 1.506(11) . ?
C4 H4A 0.9700 . ?
C4 H4B 0.9700 . ?
C4 C5 1.492(12) . ?
C4 C6 1.514(11) . ?
C5 H5 0.9800 . ?
C6 H6A 0.9700 . ?
C6 H6B 0.9700 . ?
C7 H7A 0.9700 . ?
C7 H7B 0.9700 . ?
N3 C9 1.500(10) . ?
N3 C10 1.480(11) . ?
N3 C12 1.519(9) . ?
N4 C13 1.441(10) . ?
N4 C14 1.494(10) . ?
N4 H4C 0.89(5) . ?
N4 H4D 1.05(4) . ?
C8 H8A 0.9700 . ?
C8 H8B 0.9700 . ?
C8 C9 1.526(11) . ?
C8 C14 1.543(11) . ?
C9 H9A 0.9700 . ?
C9 H9B 0.9700 . ?
C10 H10A 0.9700 . ?
C10 H10B 0.9700 . ?
C10 C13 1.508(11) . ?
C11 H11A 0.9700 . ?
C11 H11B 0.9700 . ?
C11 C12 1.560(10) . ?
C11 C14 1.559(11) . ?
C12 H12A 0.9700 . ?
C12 H12B 0.9700 . ?
C13 H13A 0.9700 . ?
C13 H13B 0.9700 . ?
C14 H14 0.9800 . ?

loop_
_geom_torsion_atom_site_label_1
_geom_torsion_atom_site_label_2
_geom_torsion_atom_site_label_3
_geom_torsion_atom_site_label_4
_geom_torsion
_geom_torsion_site_symmetry_1
_geom_torsion_site_symmetry_2
_geom_torsion_site_symmetry_3
_geom_torsion_site_symmetry_4
_geom_torsion_publ_flag
N1 C1 C7 N2 57.1(9) . . . . ?
N1 C2 C3 C5 21.4(10) . . . . ?
C1 N1 C2 C3 62.1(8) . . . . ?
C1 N1 C6 C4 -77.5(9) . . . . ?
C2 N1 C1 C7 -94.8(8) . . . . ?
C2 N1 C6 C4 50.6(8) . . . . ?
C2 C3 C5 N2 -88.4(9) . . . . ?
C2 C3 C5 C4 35.8(10) . . . . ?
C5 N2 C7 C1 -46.5(9) . . . . ?
C5 C4 C6 N1 7.8(10) . . . . ?
C6 N1 C1 C7 30.4(9) . . . . ?
C6 N1 C2 C3 -66.9(8) . . . . ?
C6 C4 C5 N2 72.4(8) . . . . ?
C6 C4 C5 C3 -51.9(9) . . . . ?
C7 N2 C5 C3 80.0(8) . . . . ?
C7 N2 C5 C4 -43.7(9) . . . . ?
N3 C10 C13 N4 -56.7(10) . . . . ?
C9 N3 C10 C13 92.8(8) . . . . ?
C9 N3 C12 C11 -47.8(8) . . . . ?
C9 C8 C14 N4 86.1(9) . . . . ?
C9 C8 C14 C11 -40.5(9) . . . . ?
C10 N3 C9 C8 -60.7(9) . . . . ?
C10 N3 C12 C11 77.8(8) . . . . ?
C12 N3 C9 C8 64.8(9) . . . . ?
C12 N3 C10 C13 -31.0(10) . . . . ?
C12 C11 C14 N4 -72.8(8) . . . . ?
C12 C11 C14 C8 55.6(9) . . . . ?
C13 N4 C14 C8 -78.2(9) . . . . ?
C13 N4 C14 C11 48.8(9) . . . . ?
C14 N4 C13 C10 43.6(10) . . . . ?
C14 C8 C9 N3 -18.6(10) . . . . ?
C14 C11 C12 N3 -10.3(9) . . . . ?
